data_2300505
loop_
_publ_author_name
'Kong, Jianfei'
'Du, Jialei'
'Wang, Jiren'
'Chen, Zuofeng'

_publ_section_title
;
 Supramolecular organic frameworks of a Schiff base showing selective
 guest adsorption
;
_journal_coeditor_code TE5001SUP1
_journal_issue 3
_journal_name_full 'Journal of Applied Crystallography'
_journal_page_first
;
;
_journal_paper_doi 10.1107/S1600576715005889
_journal_volume 48
_journal_year 2015
_chemical_formula_sum 'C28 H26 N2 O4'
_chemical_formula_weight 454.51
_chemical_name_systematic
; 
 ? 
;
_space_group_IT_number 14
_symmetry_space_group_name_Hall '-P 2yn'
_symmetry_space_group_name_H-M 'P 1 21/n 1'
_atom_sites_solution_hydrogens geom
_atom_sites_solution_primary direct
_atom_sites_solution_secondary difmap
_audit_creation_method SHELXL-97
_audit_update_record
;
2015-05-08 # Formatted by IUCr publCIF system
;
_cell_angle_alpha 90.00
_cell_angle_beta 90.263(2)
_cell_angle_gamma 90.00
_cell_formula_units_Z 2
_cell_length_a 5.9038(4)
_cell_length_b 10.7455(8)
_cell_length_c 19.4895(11)
_cell_measurement_temperature 193(2)
_cell_volume 1236.39(14)
_computing_structure_refinement 'SHELXL-97 (Sheldrick, 1997)'
_computing_structure_solution 'SHELXS-97 (Sheldrick, 1990)'
_diffrn_ambient_temperature 193(2)
_diffrn_measured_fraction_theta_full 0.991
_diffrn_measured_fraction_theta_max 0.991
_diffrn_radiation_monochromator graphite
_diffrn_radiation_source 'fine-focus sealed tube'
_diffrn_radiation_type MoK\a
_diffrn_radiation_wavelength 0.71073
_diffrn_reflns_av_R_equivalents 0.0000
_diffrn_reflns_av_sigmaI/netI 0.0398
_diffrn_reflns_limit_h_max 7
_diffrn_reflns_limit_h_min 0
_diffrn_reflns_limit_k_max 13
_diffrn_reflns_limit_k_min 0
_diffrn_reflns_limit_l_max 25
_diffrn_reflns_limit_l_min -25
_diffrn_reflns_number 2813
_diffrn_reflns_theta_full 27.48
_diffrn_reflns_theta_max 27.48
_diffrn_reflns_theta_min 2.82
_exptl_absorpt_coefficient_mu 0.082
_exptl_absorpt_correction_T_max 0.9806
_exptl_absorpt_correction_T_min 0.9593
_exptl_crystal_density_diffrn 1.221
_exptl_crystal_density_method 'not measured'
_exptl_crystal_F_000 480
_exptl_crystal_size_max 0.51
_exptl_crystal_size_mid 0.37
_exptl_crystal_size_min 0.24
_refine_diff_density_max 0.177
_refine_diff_density_min -0.215
_refine_diff_density_rms 0.041
_refine_ls_extinction_method none
_refine_ls_goodness_of_fit_ref 0.986
_refine_ls_hydrogen_treatment mixed
_refine_ls_matrix_type full
_refine_ls_number_parameters 206
_refine_ls_number_reflns 2813
_refine_ls_number_restraints 0
_refine_ls_restrained_S_all 0.986
_refine_ls_R_factor_all 0.0555
_refine_ls_R_factor_gt 0.0421
_refine_ls_shift/su_max 0.000
_refine_ls_shift/su_mean 0.000
_refine_ls_structure_factor_coef Fsqd
_refine_ls_weighting_details 'calc w=1/[\s^2^(Fo^2^)+(0.0720P)^2^+0.0000P] where P=(Fo^2^+2Fc^2^)/3'
_refine_ls_weighting_scheme calc
_refine_ls_wR_factor_gt 0.1110
_refine_ls_wR_factor_ref 0.1164
_reflns_number_gt 2089
_reflns_number_total 2813
_reflns_threshold_expression >2sigma(I)
_cod_data_source_file te5001sup1.cif
_cod_data_source_block wang12a
_cod_database_code 2300505
_publcif_datablock.id {8889bb84-07bc-4f6c-b156-73a0312ca5a1}

loop_
_symmetry_equiv_pos_as_xyz
'x, y, z'
'-x+1/2, y+1/2, -z+1/2'
'-x, -y, -z'
'x-1/2, -y-1/2, z-1/2'

loop_
_atom_site_label
_atom_site_type_symbol
_atom_site_fract_x
_atom_site_fract_y
_atom_site_fract_z
_atom_site_U_iso_or_equiv
_atom_site_adp_type
_atom_site_occupancy
_atom_site_symmetry_multiplicity
_atom_site_calc_flag
O1 O 0.98302(15) 0.38347(8) 0.17400(4) 0.0357(2) Uani 1 1 d
O2 O 0.69333(17) 0.57606(9) 0.17414(5) 0.0507(3) Uani 1 1 d
N1 N 0.92501(16) 0.82976(9) 0.39222(5) 0.0320(2) Uani 1 1 d
C1 C 1.00558(19) 0.47429(11) 0.22198(5) 0.0315(3) Uani 1 1 d
C2 C 1.1820(2) 0.46792(12) 0.26862(6) 0.0377(3) Uani 1 1 d
H2 H 1.290(2) 0.3996(14) 0.2660(7) 0.043(4) Uiso 1 1 d
C3 C 1.2061(2) 0.55842(12) 0.31913(6) 0.0381(3) Uani 1 1 d
H3 H 1.335(2) 0.5556(14) 0.3524(7) 0.046(4) Uiso 1 1 d
C4 C 1.05146(19) 0.65605(11) 0.32380(6) 0.0334(3) Uani 1 1 d
C5 C 0.8756(2) 0.66417(12) 0.27543(6) 0.0367(3) Uani 1 1 d
H5 H 0.767(2) 0.7295(14) 0.2771(7) 0.044(4) Uiso 1 1 d
C6 C 0.8545(2) 0.57555(11) 0.22470(6) 0.0344(3) Uani 1 1 d
C7 C 1.0738(2) 0.74619(11) 0.37922(6) 0.0331(3) Uani 1 1 d
H7 H 1.215(2) 0.7353(12) 0.4073(7) 0.035(3) Uiso 1 1 d
C8 C 0.96845(19) 0.91411(10) 0.44686(5) 0.0305(3) Uani 1 1 d
C9 C 1.17743(19) 0.97167(12) 0.45630(6) 0.0341(3) Uani 1 1 d
H9 H 1.296(2) 0.9545(14) 0.4255(7) 0.043(4) Uiso 1 1 d
C10 C 0.7908(2) 0.94442(12) 0.49044(6) 0.0344(3) Uani 1 1 d
H10 H 0.646(2) 0.9052(13) 0.4844(7) 0.041(3) Uiso 1 1 d
C11 C 0.5473(3) 0.68213(15) 0.17094(9) 0.0549(4) Uani 1 1 d
H11C H 0.448(3) 0.6681(16) 0.1328(10) 0.067(5) Uiso 1 1 d
H11B H 0.641(3) 0.7595(18) 0.1667(9) 0.065(5) Uiso 1 1 d
H11A H 0.460(3) 0.6868(19) 0.2159(12) 0.079(6) Uiso 1 1 d
C12 C 0.4681(4) 0.6122(3) 0.53331(15) 0.1003(8) Uani 1 1 d
H12 H 0.445(5) 0.693(3) 0.5601(17) 0.143(12) Uiso 1 1 d
C13 C 0.6592(4) 0.5910(3) 0.49552(17) 0.1089(10) Uani 1 1 d
H13 H 0.791(5) 0.651(3) 0.4900(16) 0.136(10) Uiso 1 1 d
C14 C 0.6912(4) 0.4813(4) 0.46258(16) 0.1067(9) Uani 1 1 d
H14 H 0.813(5) 0.464(3) 0.4363(14) 0.136(10) Uiso 1 1 d
H1 H 0.842(4) 0.3859(19) 0.1542(10) 0.076(6) Uiso 1 1 d

loop_
_atom_site_aniso_label
_atom_site_aniso_U_11
_atom_site_aniso_U_22
_atom_site_aniso_U_33
_atom_site_aniso_U_23
_atom_site_aniso_U_13
_atom_site_aniso_U_12
O1 0.0382(5) 0.0317(4) 0.0373(4) -0.0083(3) -0.0011(4) 0.0005(3)
O2 0.0641(6) 0.0415(6) 0.0462(5) -0.0153(4) -0.0263(5) 0.0170(4)
N1 0.0372(5) 0.0328(5) 0.0259(4) -0.0025(4) -0.0047(4) 0.0003(4)
C1 0.0365(6) 0.0284(6) 0.0296(5) -0.0025(4) 0.0033(4) -0.0030(4)
C2 0.0355(6) 0.0326(6) 0.0450(7) -0.0054(5) -0.0021(5) 0.0044(5)
C3 0.0365(6) 0.0378(7) 0.0398(6) -0.0040(5) -0.0079(5) 0.0022(5)
C4 0.0379(6) 0.0320(6) 0.0302(5) -0.0014(5) -0.0018(5) -0.0003(5)
C5 0.0434(6) 0.0326(6) 0.0339(6) -0.0049(5) -0.0057(5) 0.0073(5)
C6 0.0405(6) 0.0324(6) 0.0302(5) -0.0017(5) -0.0060(5) 0.0021(5)
C7 0.0368(6) 0.0336(6) 0.0288(5) -0.0007(5) -0.0048(4) 0.0006(5)
C8 0.0354(6) 0.0314(6) 0.0246(5) -0.0019(4) -0.0075(4) 0.0029(4)
C9 0.0326(6) 0.0410(7) 0.0285(5) -0.0050(5) -0.0015(4) 0.0024(5)
C10 0.0312(5) 0.0384(7) 0.0334(6) -0.0041(5) -0.0051(4) -0.0008(5)
C11 0.0662(10) 0.0436(8) 0.0545(9) -0.0084(7) -0.0278(8) 0.0168(7)
C12 0.0844(15) 0.104(2) 0.1125(19) 0.0471(17) 0.0003(14) -0.0038(14)
C13 0.0772(15) 0.108(2) 0.141(2) 0.055(2) 0.0082(15) -0.0220(15)
C14 0.0642(13) 0.129(2) 0.127(2) 0.057(2) 0.0131(13) -0.0020(15)

loop_
_atom_type_symbol
_atom_type_description
_atom_type_scat_dispersion_real
_atom_type_scat_dispersion_imag
_atom_type_scat_source
C C 0.0033 0.0016 'International Tables Vol C Tables 4.2.6.8 and 6.1.1.4'
H H 0.0000 0.0000 'International Tables Vol C Tables 4.2.6.8 and 6.1.1.4'
N N 0.0061 0.0033 'International Tables Vol C Tables 4.2.6.8 and 6.1.1.4'
O O 0.0106 0.0060 'International Tables Vol C Tables 4.2.6.8 and 6.1.1.4'

loop_
_geom_angle_atom_site_label_1
_geom_angle_atom_site_label_2
_geom_angle_atom_site_label_3
_geom_angle
_geom_angle_site_symmetry_1
_geom_angle_site_symmetry_3
C6 O2 C11 116.89(10) . .
C7 N1 C8 118.25(9) . .
O1 C1 C2 119.28(10) . .
O1 C1 C6 121.42(10) . .
C2 C1 C6 119.30(10) . .
C1 C2 C3 120.37(11) . .
C2 C3 C4 120.53(11) . .
C3 C4 C5 119.08(11) . .
C3 C4 C7 119.47(10) . .
C5 C4 C7 121.44(10) . .
C6 C5 C4 120.24(11) . .
O2 C6 C5 125.08(11) . .
O2 C6 C1 114.52(10) . .
C5 C6 C1 120.40(10) . .
N1 C7 C4 123.54(10) . .
C10 C8 C9 119.06(10) . .
C10 C8 N1 118.22(10) . .
C9 C8 N1 122.64(10) . .
C10 C9 C8 120.30(10) 3_776 .
C9 C10 C8 120.61(11) 3_776 .
C13 C12 C14 118.3(3) . 3_666
C14 C13 C12 121.1(3) . .
C13 C14 C12 120.6(3) . 3_666

loop_
_geom_bond_atom_site_label_1
_geom_bond_atom_site_label_2
_geom_bond_distance
_geom_bond_site_symmetry_2
O1 C1 1.3577(13) .
O2 C6 1.3668(14) .
O2 C11 1.4303(17) .
N1 C7 1.2823(15) .
N1 C8 1.4209(14) .
C1 C2 1.3811(16) .
C1 C6 1.4079(16) .
C2 C3 1.3906(17) .
C3 C4 1.3938(17) .
C4 C5 1.4019(16) .
C4 C7 1.4563(16) .
C5 C6 1.3780(16) .
C8 C10 1.3913(17) .
C8 C9 1.3915(16) .
C9 C10 1.3871(16) 3_776
C10 C9 1.3871(16) 3_776
C12 C13 1.369(4) .
C12 C14 1.379(4) 3_666
C13 C14 1.355(4) .
C14 C12 1.379(4) 3_666

loop_
_geom_torsion_atom_site_label_1
_geom_torsion_atom_site_label_2
_geom_torsion_atom_site_label_3
_geom_torsion_atom_site_label_4
_geom_torsion
_geom_torsion_site_symmetry_1
_geom_torsion_site_symmetry_4
O1 C1 C2 C3 -178.68(11) . .
C6 C1 C2 C3 2.06(18) . .
C1 C2 C3 C4 0.60(19) . .
C2 C3 C4 C5 -2.14(19) . .
C2 C3 C4 C7 176.97(11) . .
C3 C4 C5 C6 0.99(19) . .
C7 C4 C5 C6 -178.09(11) . .
C11 O2 C6 C5 5.1(2) . .
C11 O2 C6 C1 -174.91(13) . .
C4 C5 C6 O2 -178.37(12) . .
C4 C5 C6 C1 1.67(18) . .
O1 C1 C6 O2 -2.41(16) . .
C2 C1 C6 O2 176.83(11) . .
O1 C1 C6 C5 177.55(10) . .
C2 C1 C6 C5 -3.21(18) . .
C8 N1 C7 C4 -178.71(10) . .
C3 C4 C7 N1 -171.44(12) . .
C5 C4 C7 N1 7.64(19) . .
C7 N1 C8 C10 -138.34(12) . .
C7 N1 C8 C9 44.86(16) . .
C10 C8 C9 C10 1.68(19) . 3_776
N1 C8 C9 C10 178.46(11) . 3_776
C9 C8 C10 C9 -1.68(19) . 3_776
N1 C8 C10 C9 -178.61(10) . 3_776
C14 C12 C13 C14 0.4(4) 3_666 .
C12 C13 C14 C12 -0.4(5) . 3_666

_cod_database_fobs_code 2300505
